data_4510389
loop_
_publ_author_name
'Bia\/lo\'nska, Agata'
'Ciunik, Zbigniew'

_publ_section_title
;
 Seventeen-Membered Water Cluster Resulting from Recognition of Solvated
 Anions on Brucinium Corrugated Layers
;
_journal_issue 5
_journal_name_full 'Crystal Growth &amp; Design'
_journal_page_first 2621
_journal_paper_doi 10.1021/cg500310n
_journal_volume 14
_journal_year 2014
_chemical_absolute_configuration rm
_chemical_formula_moiety 'C23 H27 N2 O4, C10 H9 N2 O5, 2(C H4 O)'
_chemical_formula_sum 'C35 H44 N4 O11'
_chemical_formula_weight 696.74
_chemical_name_systematic
;
brucinium N-(4-nitrobenzoyl)-D-alaninate methanol disolvate
;
_space_group_crystal_system orthorhombic
_space_group_IT_number 19
_space_group_name_Hall 'P 2ac 2ab'
_space_group_name_H-M_alt 'P 21 21 21'
_symmetry_space_group_name_Hall 'P 2ac 2ab'
_symmetry_space_group_name_H-M 'P 21 21 21'
_atom_sites_solution_hydrogens mixed
_audit_creation_method SHELXL-2013
_cell_angle_alpha 90
_cell_angle_beta 90
_cell_angle_gamma 90
_cell_formula_units_Z 4
_cell_length_a 7.668(2)
_cell_length_b 12.341(3)
_cell_length_c 35.548(4)
_cell_measurement_reflns_used 4263
_cell_measurement_temperature 100(2)
_cell_measurement_theta_max 28.462
_cell_measurement_theta_min 3.302
_cell_volume 3363.9(13)
_computing_cell_refinement
;
CrysAlisPro, Agilent Technologies,
Version 1.171.36.21t (release 14-08-2012 CrysAlis171 .NET)
(compiled Aug 14 2012,18:12:40)
;
_computing_data_collection
;
CrysAlisPro, Agilent Technologies,
Version 1.171.36.21t (release 14-08-2012 CrysAlis171 .NET)
(compiled Aug 14 2012,18:12:40)
;
_computing_data_reduction
;
CrysAlisPro, Agilent Technologies,
Version 1.171.36.21t (release 14-08-2012 CrysAlis171 .NET)
(compiled Aug 14 2012,18:12:40)
;
_computing_structure_refinement 'SHELXL-2013 (Sheldrick, 2013)'
_computing_structure_solution
;
SHELXS-2013 (Sheldrick, G. M. (2008). <i>Acta Cryst.</i> <b>A64</b>, 112-122.)
;
_diffrn_ambient_temperature 100(2)
_diffrn_measured_fraction_theta_full 0.996
_diffrn_measured_fraction_theta_max 0.941
_diffrn_measurement_device_type 'Xcalibur, Sapphire2'
_diffrn_measurement_method '\w scan'
_diffrn_radiation_type MoK\a
_diffrn_radiation_wavelength 0.71073
_diffrn_reflns_av_R_equivalents 0.0659
_diffrn_reflns_av_unetI/netI 0.1064
_diffrn_reflns_Laue_measured_fraction_full 0.996
_diffrn_reflns_Laue_measured_fraction_max 0.941
_diffrn_reflns_limit_h_max 4
_diffrn_reflns_limit_h_min -10
_diffrn_reflns_limit_k_max 13
_diffrn_reflns_limit_k_min -16
_diffrn_reflns_limit_l_max 41
_diffrn_reflns_limit_l_min -47
_diffrn_reflns_number 19963
_diffrn_reflns_point_group_measured_fraction_full 0.997
_diffrn_reflns_point_group_measured_fraction_max 0.919
_diffrn_reflns_theta_full 25.242
_diffrn_reflns_theta_max 28.462
_diffrn_reflns_theta_min 3.302
_diffrn_source 'fine-focus sealed tube'
_exptl_absorpt_coefficient_mu 0.103
_exptl_absorpt_correction_type none
_exptl_crystal_colour 'pale yellow'
_exptl_crystal_density_diffrn 1.376
_exptl_crystal_description plate
_exptl_crystal_F_000 1480
_exptl_crystal_size_max 0.200
_exptl_crystal_size_mid 0.200
_exptl_crystal_size_min 0.150
_refine_diff_density_max 0.358
_refine_diff_density_min -0.310
_refine_diff_density_rms 0.060
_refine_ls_abs_structure_details
;
 Flack x determined using 1402 quotients [(I+)-(I-)]/[(I+)+(I-)]
 (Parsons and Flack (2004), Acta Cryst. A60, s61).
;
_refine_ls_abs_structure_Flack -0.9(7)
_refine_ls_extinction_method none
_refine_ls_goodness_of_fit_ref 0.975
_refine_ls_hydrogen_treatment constr
_refine_ls_matrix_type full
_refine_ls_number_parameters 451
_refine_ls_number_reflns 7824
_refine_ls_number_restraints 0
_refine_ls_restrained_S_all 0.975
_refine_ls_R_factor_all 0.1049
_refine_ls_R_factor_gt 0.0587
_refine_ls_shift/su_max 0.000
_refine_ls_shift/su_mean 0.000
_refine_ls_structure_factor_coef Fsqd
_refine_ls_weighting_details
;
 w=1/[\s^2^(Fo^2^)+(0.0525P)^2^]
 where P=(Fo^2^+2Fc^2^)/3
;
_refine_ls_weighting_scheme calc
_refine_ls_wR_factor_gt 0.1068
_refine_ls_wR_factor_ref 0.1273
_reflns_Friedel_coverage 0.729
_reflns_Friedel_fraction_full 0.999
_reflns_Friedel_fraction_max 0.891
_reflns_number_gt 4773
_reflns_number_total 7824
_reflns_threshold_expression 'I > 2\s(I)'
_cod_data_source_file cg500310n_si_001.cif
_cod_data_source_block B4NBDA(1)
_cod_depositor_comments 'Adding full bibliography for 4510389--4510390.cif.'
_cod_database_code 4510389
_shelx_space_group_comment
;
The symmetry employed for this shelxl refinement is uniquely defined
by the following loop, which should always be used as a source of
symmetry information in preference to the above space-group names.
They are only intended as comments.
;
_shelx_estimated_absorpt_t_min 0.980
_shelx_estimated_absorpt_t_max 0.985
_shelxl_version_number 2013-2

loop_
_space_group_symop_operation_xyz
'x, y, z'
'-x+1/2, -y, z+1/2'
'-x, y+1/2, -z+1/2'
'x+1/2, -y+1/2, -z'

loop_
_atom_site_label
_atom_site_type_symbol
_atom_site_fract_x
_atom_site_fract_y
_atom_site_fract_z
_atom_site_U_iso_or_equiv
_atom_site_adp_type
_atom_site_occupancy
_atom_site_site_symmetry_order
_atom_site_calc_flag
_atom_site_refinement_flags_posn
_atom_site_refinement_flags_adp
O1 O 0.2707(4) -0.2228(2) 0.68391(8) 0.0239(7) Uani 1 1 d . .
O2 O 0.2996(4) 0.3590(2) 0.82002(7) 0.0231(7) Uani 1 1 d . .
O3 O 0.2498(4) 0.4746(2) 0.76026(8) 0.0252(7) Uani 1 1 d . .
O4 O 0.2722(4) -0.0363(2) 0.79795(8) 0.0305(7) Uani 1 1 d . .
N1 N 0.3347(5) 0.0315(2) 0.74018(9) 0.0191(8) Uani 1 1 d . .
N2 N 0.3277(5) 0.1231(2) 0.61372(9) 0.0229(8) Uani 1 1 d . .
H24 H 0.3249 0.1794 0.5956 0.082 Uiso 1 1 d . .
C1 C 0.3224(5) 0.1908(3) 0.78456(11) 0.0195(9) Uani 1 1 d . .
H1 H 0.3357 0.1479 0.8065 0.023 Uiso 1 1 calc R U
C2 C 0.3022(5) 0.3015(3) 0.78697(10) 0.0201(9) Uani 1 1 d . .
C3 C 0.2793(6) 0.3649(3) 0.75404(11) 0.0198(9) Uani 1 1 d . .
C4 C 0.2867(5) 0.3166(3) 0.71884(11) 0.0200(9) Uani 1 1 d . .
H4 H 0.2759 0.3589 0.6966 0.024 Uiso 1 1 calc R U
C5 C 0.3103(5) 0.2042(3) 0.71677(10) 0.0189(9) Uani 1 1 d . .
C6 C 0.3229(5) 0.1439(3) 0.74906(11) 0.0188(9) Uani 1 1 d . .
C7 C 0.3394(6) 0.1349(3) 0.68224(11) 0.0190(9) Uani 1 1 d . .
C8 C 0.3184(6) 0.0174(3) 0.69853(10) 0.0188(9) Uani 1 1 d . .
H8 H 0.4148 -0.0299 0.6891 0.023 Uiso 1 1 calc R U
C9 C 0.2834(6) -0.0491(3) 0.76370(11) 0.0233(10) Uani 1 1 d . .
C10 C 0.2391(6) -0.1575(3) 0.74588(11) 0.0231(9) Uani 1 1 d . .
H10A H 0.1565 -0.1955 0.7627 0.028 Uiso 1 1 calc R U
H10B H 0.3471 -0.2014 0.7450 0.028 Uiso 1 1 calc R U
C11 C 0.1592(6) -0.1560(3) 0.70590(11) 0.0205(9) Uani 1 1 d . .
H11 H 0.0404 -0.1892 0.7068 0.025 Uiso 1 1 calc R U
C12 C 0.2060(6) -0.2464(3) 0.64700(11) 0.0267(10) Uani 1 1 d . .
H12A H 0.0774 -0.2533 0.6480 0.032 Uiso 1 1 calc R U
H12B H 0.2541 -0.3167 0.6385 0.032 Uiso 1 1 calc R U
C13 C 0.2540(6) -0.1597(3) 0.61892(11) 0.0255(10) Uani 1 1 d . .
H13 H 0.3290 -0.1780 0.5986 0.031 Uiso 1 1 calc R U
C14 C 0.1949(6) -0.0581(3) 0.62154(11) 0.0240(10) Uani 1 1 d . .
C15 C 0.2509(7) 0.0268(3) 0.59340(11) 0.0263(10) Uani 1 1 d . .
H15A H 0.3388 -0.0043 0.5761 0.032 Uiso 1 1 calc R U
H15B H 0.1492 0.0502 0.5783 0.032 Uiso 1 1 calc R U
C16 C 0.5105(6) 0.1019(4) 0.62660(12) 0.0269(11) Uani 1 1 d . .
H16A H 0.5956 0.1355 0.6092 0.032 Uiso 1 1 calc R U
H16B H 0.5336 0.0231 0.6279 0.032 Uiso 1 1 calc R U
C17 C 0.5229(6) 0.1528(3) 0.66555(12) 0.0220(9) Uani 1 1 d . .
H17A H 0.5505 0.2310 0.6638 0.026 Uiso 1 1 calc R U
H17B H 0.6131 0.1165 0.6810 0.026 Uiso 1 1 calc R U
C18 C 0.1436(5) -0.0380(3) 0.69212(11) 0.0194(9) Uani 1 1 d . .
H18 H 0.0594 -0.0018 0.7096 0.023 Uiso 1 1 calc R U
C19 C 0.0719(6) -0.0198(3) 0.65225(12) 0.0234(10) Uani 1 1 d . .
H19 H -0.0428 -0.0576 0.6496 0.028 Uiso 1 1 calc R U
C20 C 0.0447(6) 0.1039(3) 0.64834(13) 0.0252(10) Uani 1 1 d . .
H20A H -0.0190 0.1200 0.6248 0.030 Uiso 1 1 calc R U
H20B H -0.0253 0.1313 0.6697 0.030 Uiso 1 1 calc R U
C21 C 0.2213(6) 0.1589(3) 0.64783(11) 0.0222(9) Uani 1 1 d . .
H21 H 0.2028 0.2390 0.6462 0.027 Uiso 1 1 calc R U
C22 C 0.3235(6) 0.2959(3) 0.85357(11) 0.0242(10) Uani 1 1 d . .
H22A H 0.3196 0.3436 0.8756 0.036 Uiso 1 1 calc R U
H22B H 0.4367 0.2592 0.8526 0.036 Uiso 1 1 calc R U
H22C H 0.2304 0.2417 0.8554 0.036 Uiso 1 1 calc R U
C23 C 0.2277(7) 0.5410(3) 0.72735(12) 0.0325(11) Uani 1 1 d . .
H23A H 0.2077 0.6163 0.7350 0.049 Uiso 1 1 calc R U
H23B H 0.1275 0.5149 0.7129 0.049 Uiso 1 1 calc R U
H23C H 0.3331 0.5370 0.7118 0.049 Uiso 1 1 calc R U
O5 O 0.3031(4) 0.2764(2) 0.56496(7) 0.0279(7) Uani 1 1 d . .
O6 O 0.4241(4) 0.1539(2) 0.52712(9) 0.0323(8) Uani 1 1 d . .
O7 O 0.4230(4) 0.5308(2) 0.53604(9) 0.0293(7) Uani 1 1 d . .
O8 O -0.2138(5) 0.9129(2) 0.56129(9) 0.0374(9) Uani 1 1 d . .
O9 O -0.4175(4) 0.7912(3) 0.55366(9) 0.0374(8) Uani 1 1 d . .
N3 N 0.2383(5) 0.4140(2) 0.50716(9) 0.0240(8) Uani 1 1 d . .
H37 H 0.1321 0.4026 0.4987 0.029 Uiso 1 1 calc R U
N4 N -0.2630(6) 0.8198(3) 0.55345(10) 0.0305(9) Uani 1 1 d . .
C24 C 0.3646(6) 0.2458(3) 0.53327(12) 0.0220(9) Uani 1 1 d . .
C25 C 0.3701(6) 0.3307(3) 0.50165(11) 0.0233(10) Uani 1 1 d . .
H25 H 0.4862 0.3672 0.5032 0.028 Uiso 1 1 calc R U
C26 C 0.3556(7) 0.2818(3) 0.46237(12) 0.0318(11) Uani 1 1 d . .
H26A H 0.3597 0.3398 0.4436 0.048 Uiso 1 1 calc R U
H26B H 0.2451 0.2425 0.4601 0.048 Uiso 1 1 calc R U
H26C H 0.4528 0.2317 0.4582 0.048 Uiso 1 1 calc R U
C27 C 0.2736(6) 0.5073(3) 0.52474(11) 0.0223(10) Uani 1 1 d . .
C28 C 0.1259(6) 0.5861(3) 0.53040(11) 0.0224(10) Uani 1 1 d . .
C29 C 0.1715(6) 0.6942(3) 0.53713(11) 0.0259(10) Uani 1 1 d . .
H29 H 0.2910 0.7144 0.5374 0.031 Uiso 1 1 calc R U
C30 C 0.0453(6) 0.7716(3) 0.54336(12) 0.0275(11) Uani 1 1 d . .
H30 H 0.0758 0.8455 0.5471 0.033 Uiso 1 1 calc R U
C31 C -0.1274(6) 0.7385(3) 0.54398(11) 0.0236(10) Uani 1 1 d . .
C32 C -0.1804(6) 0.6321(3) 0.53705(12) 0.0271(10) Uani 1 1 d . .
H32 H -0.3001 0.6121 0.5372 0.032 Uiso 1 1 calc R U
C33 C -0.0494(6) 0.5566(3) 0.52982(12) 0.0255(10) Uani 1 1 d . .
H33 H -0.0803 0.4837 0.5244 0.031 Uiso 1 1 calc R U
O34 O 0.5005(5) 0.5733(3) 0.61098(10) 0.0494(10) Uani 1 1 d . .
H34 H 0.5148 0.5625 0.5827 0.050 Uiso 1 1 d . .
C34 C 0.4591(9) 0.4717(5) 0.62643(16) 0.0578(17) Uani 1 1 d . .
H34A H 0.5286 0.4598 0.6492 0.087 Uiso 1 1 calc R U
H34B H 0.4850 0.4147 0.6080 0.087 Uiso 1 1 calc R U
H34C H 0.3348 0.4696 0.6328 0.087 Uiso 1 1 calc R U
O35 O 0.9669(6) 0.3729(3) 0.65190(11) 0.0700(13) Uani 1 1 d . .
H35 H 0.8955 0.4148 0.6710 0.050 Uiso 1 1 d . .
C35A C 0.9538(10) 0.4290(5) 0.61745(16) 0.0678(19) Uani 1 1 d . .
H35A H 0.8364 0.4195 0.6071 0.102 Uiso 1 1 calc R U
H35B H 1.0400 0.4003 0.5997 0.102 Uiso 1 1 calc R U
H35C H 0.9760 0.5063 0.6217 0.102 Uiso 1 1 calc R U

loop_
_atom_site_aniso_label
_atom_site_aniso_U_11
_atom_site_aniso_U_22
_atom_site_aniso_U_33
_atom_site_aniso_U_23
_atom_site_aniso_U_13
_atom_site_aniso_U_12
O1 0.0256(18) 0.0216(14) 0.0244(15) -0.0027(12) 0.0003(13) -0.0004(13)
O2 0.0285(18) 0.0227(14) 0.0180(14) -0.0010(11) 0.0007(13) 0.0033(13)
O3 0.0321(19) 0.0172(14) 0.0264(15) -0.0002(12) 0.0021(14) 0.0004(14)
O4 0.046(2) 0.0262(14) 0.0193(16) 0.0021(12) 0.0007(15) -0.0023(16)
N1 0.022(2) 0.0200(16) 0.0158(17) -0.0002(14) 0.0016(15) -0.0012(16)
N2 0.027(2) 0.0232(17) 0.0181(18) 0.0004(14) 0.0006(16) 0.0030(17)
C1 0.019(2) 0.021(2) 0.018(2) 0.0050(16) 0.0012(18) 0.0010(18)
C2 0.018(2) 0.025(2) 0.018(2) -0.0023(16) 0.0031(18) 0.0020(19)
C3 0.019(2) 0.0144(19) 0.025(2) -0.0007(16) 0.0024(18) 0.0003(17)
C4 0.018(2) 0.020(2) 0.022(2) 0.0032(16) -0.0007(18) 0.0009(18)
C5 0.019(2) 0.0210(19) 0.017(2) -0.0008(16) 0.0022(18) 0.0001(18)
C6 0.018(2) 0.0171(19) 0.021(2) 0.0019(16) 0.0002(18) 0.0018(18)
C7 0.023(2) 0.0134(18) 0.021(2) -0.0006(16) 0.0051(19) 0.0003(18)
C8 0.022(2) 0.0184(19) 0.017(2) 0.0019(15) -0.0012(18) 0.0005(19)
C9 0.027(3) 0.022(2) 0.020(2) 0.0045(17) 0.001(2) 0.000(2)
C10 0.027(3) 0.0193(19) 0.023(2) 0.0003(16) 0.0049(19) 0.001(2)
C11 0.019(2) 0.0182(18) 0.024(2) 0.0024(17) 0.0024(18) -0.0011(19)
C12 0.032(3) 0.024(2) 0.025(2) -0.0043(17) -0.002(2) -0.003(2)
C13 0.026(3) 0.030(2) 0.021(2) -0.0017(17) -0.005(2) -0.002(2)
C14 0.021(3) 0.028(2) 0.023(2) -0.0053(18) -0.0069(19) -0.003(2)
C15 0.033(3) 0.024(2) 0.022(2) -0.0019(17) -0.001(2) -0.003(2)
C16 0.026(3) 0.027(2) 0.028(3) 0.0013(19) 0.004(2) -0.004(2)
C17 0.020(2) 0.021(2) 0.025(2) 0.0016(18) 0.0022(19) -0.0040(19)
C18 0.015(2) 0.0177(19) 0.025(2) 0.0020(17) 0.0007(17) 0.0013(19)
C19 0.019(2) 0.023(2) 0.028(2) 0.0020(18) 0.0003(19) 0.0001(19)
C20 0.025(3) 0.025(2) 0.026(2) 0.0014(19) -0.002(2) 0.001(2)
C21 0.025(3) 0.023(2) 0.018(2) 0.0001(16) 0.0012(19) 0.002(2)
C22 0.028(3) 0.028(2) 0.016(2) -0.0029(17) 0.0009(19) 0.000(2)
C23 0.044(3) 0.019(2) 0.034(3) 0.0060(19) -0.005(2) 0.004(2)
O5 0.040(2) 0.0243(14) 0.0193(15) 0.0004(12) 0.0072(14) 0.0039(15)
O6 0.039(2) 0.0212(15) 0.0370(19) 0.0022(14) 0.0123(16) 0.0089(15)
O7 0.0241(19) 0.0314(17) 0.0325(18) -0.0061(14) -0.0034(14) -0.0025(15)
O8 0.052(2) 0.0210(15) 0.0391(19) -0.0001(14) 0.0093(17) 0.0077(16)
O9 0.030(2) 0.049(2) 0.0341(19) -0.0007(16) 0.0062(16) 0.0049(18)
N3 0.025(2) 0.0234(17) 0.0235(19) 0.0005(15) -0.0031(16) 0.0000(17)
N4 0.037(3) 0.036(2) 0.0189(19) 0.0034(16) 0.0047(18) 0.009(2)
C24 0.020(2) 0.023(2) 0.023(2) 0.0005(18) -0.0033(19) -0.0021(19)
C25 0.026(3) 0.023(2) 0.020(2) 0.0028(17) 0.0027(19) -0.002(2)
C26 0.035(3) 0.035(2) 0.026(2) 0.004(2) 0.007(2) 0.003(2)
C27 0.028(3) 0.021(2) 0.018(2) 0.0044(16) 0.0037(19) -0.0048(19)
C28 0.029(3) 0.022(2) 0.016(2) 0.0024(17) 0.0005(19) -0.001(2)
C29 0.029(3) 0.026(2) 0.023(2) -0.0024(18) -0.002(2) -0.003(2)
C30 0.035(3) 0.024(2) 0.023(2) -0.0056(18) -0.006(2) -0.003(2)
C31 0.028(3) 0.025(2) 0.017(2) 0.0041(17) 0.0011(18) 0.007(2)
C32 0.023(3) 0.029(2) 0.029(2) 0.0017(19) 0.004(2) -0.004(2)
C33 0.025(3) 0.024(2) 0.027(2) 0.0025(19) -0.001(2) -0.003(2)
O34 0.058(3) 0.046(2) 0.044(2) -0.0092(18) 0.0064(19) -0.0045(19)
C34 0.072(5) 0.059(4) 0.042(4) 0.002(3) -0.006(3) -0.011(4)
O35 0.089(3) 0.078(3) 0.043(2) 0.007(2) 0.011(2) 0.050(3)
C35A 0.079(5) 0.086(5) 0.039(3) 0.014(3) 0.000(3) 0.020(4)

loop_
_atom_type_symbol
_atom_type_description
_atom_type_scat_dispersion_real
_atom_type_scat_dispersion_imag
_atom_type_scat_source
C C 0.0033 0.0016 'International Tables Vol C Tables 4.2.6.8 and 6.1.1.4'
H H 0.0000 0.0000 'International Tables Vol C Tables 4.2.6.8 and 6.1.1.4'
N N 0.0061 0.0033 'International Tables Vol C Tables 4.2.6.8 and 6.1.1.4'
O O 0.0106 0.0060 'International Tables Vol C Tables 4.2.6.8 and 6.1.1.4'

loop_
_geom_angle_atom_site_label_1
_geom_angle_atom_site_label_2
_geom_angle_atom_site_label_3
_geom_angle
C11 O1 C12 114.4(3)
C2 O2 C22 115.4(3)
C3 O3 C23 116.4(3)
C9 N1 C6 123.9(3)
C9 N1 C8 120.0(3)
C6 N1 C8 109.1(3)
C16 N2 C15 111.9(3)
C16 N2 C21 107.9(3)
C15 N2 C21 113.5(3)
C16 N2 H24 110.9
C15 N2 H24 104.1
C21 N2 H24 108.4
C2 C1 C6 118.0(4)
C2 C1 H1 121.0
C6 C1 H1 121.0
O2 C2 C1 124.6(3)
O2 C2 C3 114.8(3)
C1 C2 C3 120.6(3)
C4 C3 O3 124.6(3)
C4 C3 C2 120.2(3)
O3 C3 C2 115.2(3)
C3 C4 C5 118.5(4)
C3 C4 H4 120.7
C5 C4 H4 120.7
C6 C5 C4 120.1(4)
C6 C5 C7 111.2(3)
C4 C5 C7 128.4(3)
C5 C6 C1 122.3(3)
C5 C6 N1 110.3(3)
C1 C6 N1 127.4(3)
C5 C7 C17 111.4(3)
C5 C7 C21 116.5(3)
C17 C7 C21 101.6(3)
C5 C7 C8 102.0(3)
C17 C7 C8 111.6(3)
C21 C7 C8 114.1(3)
N1 C8 C18 105.9(3)
N1 C8 C7 104.4(3)
C18 C8 C7 116.7(3)
N1 C8 H8 109.8
C18 C8 H8 109.8
C7 C8 H8 109.8
O4 C9 N1 122.3(4)
O4 C9 C10 120.7(3)
N1 C9 C10 117.0(3)
C9 C10 C11 117.4(3)
C9 C10 H10A 107.9
C11 C10 H10A 107.9
C9 C10 H10B 107.9
C11 C10 H10B 107.9
H10A C10 H10B 107.2
O1 C11 C18 114.8(3)
O1 C11 C10 105.1(3)
C18 C11 C10 109.5(3)
O1 C11 H11 109.1
C18 C11 H11 109.1
C10 C11 H11 109.1
O1 C12 C13 112.1(3)
O1 C12 H12A 109.2
C13 C12 H12A 109.2
O1 C12 H12B 109.2
C13 C12 H12B 109.2
H12A C12 H12B 107.9
C14 C13 C12 122.5(4)
C14 C13 H13 118.8
C12 C13 H13 118.8
C13 C14 C15 120.5(4)
C13 C14 C19 123.5(4)
C15 C14 C19 115.9(3)
N2 C15 C14 109.9(3)
N2 C15 H15A 109.7
C14 C15 H15A 109.7
N2 C15 H15B 109.7
C14 C15 H15B 109.7
H15A C15 H15B 108.2
N2 C16 C17 105.3(3)
N2 C16 H16A 110.7
C17 C16 H16A 110.7
N2 C16 H16B 110.7
C17 C16 H16B 110.7
H16A C16 H16B 108.8
C16 C17 C7 103.5(3)
C16 C17 H17A 111.1
C7 C17 H17A 111.1
C16 C17 H17B 111.1
C7 C17 H17B 111.1
H17A C17 H17B 109.0
C8 C18 C19 112.8(3)
C8 C18 C11 107.9(3)
C19 C18 C11 117.3(3)
C8 C18 H18 106.0
C19 C18 H18 106.0
C11 C18 H18 106.0
C14 C19 C18 113.3(4)
C14 C19 C20 109.0(4)
C18 C19 C20 106.0(3)
C14 C19 H19 109.5
C18 C19 H19 109.5
C20 C19 H19 109.5
C21 C20 C19 108.8(4)
C21 C20 H20A 109.9
C19 C20 H20A 109.9
C21 C20 H20B 109.9
C19 C20 H20B 109.9
H20A C20 H20B 108.3
C20 C21 N2 110.9(3)
C20 C21 C7 115.3(3)
N2 C21 C7 105.0(3)
C20 C21 H21 108.5
N2 C21 H21 108.5
C7 C21 H21 108.5
O2 C22 H22A 109.5
O2 C22 H22B 109.5
H22A C22 H22B 109.5
O2 C22 H22C 109.5
H22A C22 H22C 109.5
H22B C22 H22C 109.5
O3 C23 H23A 109.5
O3 C23 H23B 109.5
H23A C23 H23B 109.5
O3 C23 H23C 109.5
H23A C23 H23C 109.5
H23B C23 H23C 109.5
C27 N3 C25 122.1(4)
C27 N3 H37 119.0
C25 N3 H37 119.0
O9 N4 O8 123.7(4)
O9 N4 C31 118.7(4)
O8 N4 C31 117.6(4)
O6 C24 O5 124.1(4)
O6 C24 C25 118.9(4)
O5 C24 C25 117.0(3)
N3 C25 C26 110.6(4)
N3 C25 C24 111.4(3)
C26 C25 C24 113.5(3)
N3 C25 H25 107.0
C26 C25 H25 107.0
C24 C25 H25 107.0
C25 C26 H26A 109.5
C25 C26 H26B 109.5
H26A C26 H26B 109.5
C25 C26 H26C 109.5
H26A C26 H26C 109.5
H26B C26 H26C 109.5
O7 C27 N3 122.4(4)
O7 C27 C28 119.9(4)
N3 C27 C28 117.8(4)
C33 C28 C29 119.5(4)
C33 C28 C27 123.8(4)
C29 C28 C27 116.7(4)
C30 C29 C28 120.9(4)
C30 C29 H29 119.6
C28 C29 H29 119.6
C29 C30 C31 117.9(4)
C29 C30 H30 121.0
C31 C30 H30 121.0
C30 C31 C32 123.6(4)
C30 C31 N4 118.2(4)
C32 C31 N4 118.2(4)
C33 C32 C31 116.8(4)
C33 C32 H32 121.6
C31 C32 H32 121.6
C28 C33 C32 121.2(4)
C28 C33 H33 119.4
C32 C33 H33 119.4
C34 O34 H34 107.1
O34 C34 H34A 109.5
O34 C34 H34B 109.5
H34A C34 H34B 109.5
O34 C34 H34C 109.5
H34A C34 H34C 109.5
H34B C34 H34C 109.5
C35A O35 H35 107.0
O35 C35A H35A 109.5
O35 C35A H35B 109.5
H35A C35A H35B 109.5
O35 C35A H35C 109.5
H35A C35A H35C 109.5
H35B C35A H35C 109.5

loop_
_geom_bond_atom_site_label_1
_geom_bond_atom_site_label_2
_geom_bond_distance
O1 C11 1.422(5)
O1 C12 1.433(5)
O2 C2 1.373(4)
O2 C22 1.437(4)
O3 C3 1.391(4)
O3 C23 1.438(5)
O4 C9 1.231(5)
N1 C9 1.358(5)
N1 C6 1.426(5)
N1 C8 1.496(5)
N2 C16 1.497(6)
N2 C15 1.510(5)
N2 C21 1.527(5)
N2 H24 0.9472
C1 C2 1.378(5)
C1 C6 1.388(5)
C1 H1 0.9500
C2 C3 1.418(5)
C3 C4 1.387(5)
C4 C5 1.401(5)
C4 H4 0.9500
C5 C6 1.371(5)
C5 C7 1.513(5)
C7 C17 1.543(6)
C7 C21 1.551(6)
C7 C8 1.570(5)
C8 C18 1.521(6)
C8 H8 1.0000
C9 C10 1.519(5)
C10 C11 1.548(6)
C10 H10A 0.9900
C10 H10B 0.9900
C11 C18 1.541(5)
C11 H11 1.0000
C12 C13 1.509(6)
C12 H12A 0.9900
C12 H12B 0.9900
C13 C14 1.336(5)
C13 H13 0.9500
C14 C15 1.511(6)
C14 C19 1.518(6)
C15 H15A 0.9900
C15 H15B 0.9900
C16 C17 1.524(6)
C16 H16A 0.9900
C16 H16B 0.9900
C17 H17A 0.9900
C17 H17B 0.9900
C18 C19 1.537(6)
C18 H18 1.0000
C19 C20 1.548(5)
C19 H19 1.0000
C20 C21 1.515(6)
C20 H20A 0.9900
C20 H20B 0.9900
C21 H21 1.0000
C22 H22A 0.9800
C22 H22B 0.9800
C22 H22C 0.9800
C23 H23A 0.9800
C23 H23B 0.9800
C23 H23C 0.9800
O5 C24 1.278(5)
O6 C24 1.242(4)
O7 C27 1.248(5)
O8 N4 1.241(5)
O9 N4 1.236(5)
N3 C27 1.338(5)
N3 C25 1.455(5)
N3 H37 0.8800
N4 C31 1.484(6)
C24 C25 1.537(5)
C25 C26 1.525(6)
C25 H25 1.0000
C26 H26A 0.9800
C26 H26B 0.9800
C26 H26C 0.9800
C27 C28 1.506(6)
C28 C33 1.392(6)
C28 C29 1.400(5)
C29 C30 1.378(6)
C29 H29 0.9500
C30 C31 1.387(6)
C30 H30 0.9500
C31 C32 1.396(5)
C32 C33 1.394(6)
C32 H32 0.9500
C33 H33 0.9500
O34 C34 1.405(6)
O34 H34 1.0199
C34 H34A 0.9800
C34 H34B 0.9800
C34 H34C 0.9800
O35 C35A 1.410(6)
O35 H35 1.0138
C35A H35A 0.9800
C35A H35B 0.9800
C35A H35C 0.9800

loop_
_geom_hbond_atom_site_label_D
_geom_hbond_atom_site_label_H
_geom_hbond_atom_site_label_A
_geom_hbond_distance_DH
_geom_hbond_distance_HA
_geom_hbond_distance_DA
_geom_hbond_angle_DHA
_geom_hbond_site_symmetry_A
N2 H24 O5 0.95 1.63 2.573(4) 175.3 .
N3 H37 O6 0.88 1.97 2.827(5) 165.2 4_456
O34 H34 O7 1.02 1.84 2.779(5) 150.8 .
O35 H35 O4 1.01 1.80 2.792(5) 165.4 3_656
C19 H19 O2 1.00 2.47 3.365(5) 148.7 3_546
C32 H32 O7 0.95 2.35 3.288(6) 169.7 1_455

loop_
_geom_torsion_atom_site_label_1
_geom_torsion_atom_site_label_2
_geom_torsion_atom_site_label_3
_geom_torsion_atom_site_label_4
_geom_torsion
C22 O2 C2 C1 1.2(6)
C22 O2 C2 C3 -179.7(4)
C6 C1 C2 O2 -179.9(4)
C6 C1 C2 C3 1.1(6)
C23 O3 C3 C4 -0.7(6)
C23 O3 C3 C2 179.5(4)
O2 C2 C3 C4 177.4(4)
C1 C2 C3 C4 -3.6(6)
O2 C2 C3 O3 -2.8(5)
C1 C2 C3 O3 176.3(4)
O3 C3 C4 C5 -177.4(4)
C2 C3 C4 C5 2.4(6)
C3 C4 C5 C6 1.0(6)
C3 C4 C5 C7 -173.6(4)
C4 C5 C6 C1 -3.5(6)
C7 C5 C6 C1 172.0(4)
C4 C5 C6 N1 176.2(4)
C7 C5 C6 N1 -8.3(5)
C2 C1 C6 C5 2.4(7)
C2 C1 C6 N1 -177.2(4)
C9 N1 C6 C5 -153.9(4)
C8 N1 C6 C5 -3.4(5)
C9 N1 C6 C1 25.8(7)
C8 N1 C6 C1 176.3(4)
C6 C5 C7 C17 -103.5(4)
C4 C5 C7 C17 71.5(6)
C6 C5 C7 C21 140.5(4)
C4 C5 C7 C21 -44.5(6)
C6 C5 C7 C8 15.7(5)
C4 C5 C7 C8 -169.3(4)
C9 N1 C8 C18 40.9(5)
C6 N1 C8 C18 -110.9(3)
C9 N1 C8 C7 164.7(4)
C6 N1 C8 C7 12.9(4)
C5 C7 C8 N1 -16.5(4)
C17 C7 C8 N1 102.6(4)
C21 C7 C8 N1 -142.9(3)
C5 C7 C8 C18 100.0(4)
C17 C7 C8 C18 -140.9(4)
C21 C7 C8 C18 -26.4(5)
C6 N1 C9 O4 -22.6(7)
C8 N1 C9 O4 -170.1(4)
C6 N1 C9 C10 157.3(4)
C8 N1 C9 C10 9.8(6)
O4 C9 C10 C11 147.6(4)
N1 C9 C10 C11 -32.3(6)
C12 O1 C11 C18 -68.8(4)
C12 O1 C11 C10 170.8(3)
C9 C10 C11 O1 124.6(4)
C9 C10 C11 C18 0.7(5)
C11 O1 C12 C13 86.1(4)
O1 C12 C13 C14 -64.3(5)
C12 C13 C14 C15 178.1(4)
C12 C13 C14 C19 -1.1(7)
C16 N2 C15 C14 77.8(4)
C21 N2 C15 C14 -44.7(5)
C13 C14 C15 N2 -125.2(4)
C19 C14 C15 N2 54.2(5)
C15 N2 C16 C17 -140.0(3)
C21 N2 C16 C17 -14.3(4)
N2 C16 C17 C7 34.6(4)
C5 C7 C17 C16 -165.5(3)
C21 C7 C17 C16 -40.8(4)
C8 C7 C17 C16 81.2(4)
N1 C8 C18 C19 157.6(3)
C7 C8 C18 C19 41.9(5)
N1 C8 C18 C11 -71.2(4)
C7 C8 C18 C11 173.1(3)
O1 C11 C18 C8 -68.5(4)
C10 C11 C18 C8 49.4(4)
O1 C11 C18 C19 60.3(5)
C10 C11 C18 C19 178.2(4)
C13 C14 C19 C18 57.4(5)
C15 C14 C19 C18 -121.9(4)
C13 C14 C19 C20 175.1(4)
C15 C14 C19 C20 -4.2(5)
C8 C18 C19 C14 57.6(4)
C11 C18 C19 C14 -68.8(5)
C8 C18 C19 C20 -61.9(4)
C11 C18 C19 C20 171.7(4)
C14 C19 C20 C21 -53.7(4)
C18 C19 C20 C21 68.6(4)
C19 C20 C21 N2 63.0(4)
C19 C20 C21 C7 -56.2(5)
C16 N2 C21 C20 -136.5(3)
C15 N2 C21 C20 -11.8(4)
C16 N2 C21 C7 -11.4(4)
C15 N2 C21 C7 113.3(3)
C5 C7 C21 C20 -84.4(4)
C17 C7 C21 C20 154.3(3)
C8 C7 C21 C20 34.0(5)
C5 C7 C21 N2 153.2(3)
C17 C7 C21 N2 31.9(4)
C8 C7 C21 N2 -88.4(4)
C27 N3 C25 C26 -138.7(4)
C27 N3 C25 C24 94.2(4)
O6 C24 C25 N3 156.6(4)
O5 C24 C25 N3 -25.6(5)
O6 C24 C25 C26 31.0(6)
O5 C24 C25 C26 -151.2(4)
C25 N3 C27 O7 3.2(6)
C25 N3 C27 C28 -177.5(3)
O7 C27 C28 C33 -159.4(4)
N3 C27 C28 C33 21.3(6)
O7 C27 C28 C29 19.6(5)
N3 C27 C28 C29 -159.7(4)
C33 C28 C29 C30 0.3(6)
C27 C28 C29 C30 -178.7(4)
C28 C29 C30 C31 2.1(6)
C29 C30 C31 C32 -2.8(6)
C29 C30 C31 N4 175.6(4)
O9 N4 C31 C30 179.2(4)
O8 N4 C31 C30 -1.8(5)
O9 N4 C31 C32 -2.3(5)
O8 N4 C31 C32 176.7(4)
C30 C31 C32 C33 1.1(6)
N4 C31 C32 C33 -177.3(4)
C29 C28 C33 C32 -2.1(6)
C27 C28 C33 C32 176.8(4)
C31 C32 C33 C28 1.4(6)
